data_4505859
loop_
_publ_author_name
'Vald\'es-Mart\'inez, Jes\'us'
'Del Rio-Ramirez, Marisa'
'Hern\'andez-Ortega, Sim\'on'
'Aaker\"oy, Christer B.'
'Helfrich, Brian'

_publ_section_title
;
 Demonstrating the Importance of Hydrogen Bonds through the Absence of
 Hydrogen Bonds
;
_journal_issue 6
_journal_name_full 'Crystal Growth &amp; Design'
_journal_page_first 485
_journal_paper_doi 10.1021/cg0155393
_journal_volume 1
_journal_year 2001
_chemical_formula_sum 'C28 H38 Br4 Cu N4'
_chemical_formula_weight 813.80
_chemical_name_common 'CuBr4 + 2DMANH'
_chemical_name_systematic
;
 ?
;
_space_group_IT_number 2
_symmetry_cell_setting triclinic
_symmetry_space_group_name_Hall '-P 1'
_symmetry_space_group_name_H-M 'P -1'
_atom_sites_solution_hydrogens geom
_atom_sites_solution_primary direct
_atom_sites_solution_secondary difmap
_audit_creation_method SHELXL-97
_cell_angle_alpha 75.645(9)
_cell_angle_beta 77.522(6)
_cell_angle_gamma 65.741(9)
_cell_formula_units_Z 2
_cell_length_a 9.6535(9)
_cell_length_b 9.7211(11)
_cell_length_c 19.3952(17)
_cell_measurement_reflns_used 50
_cell_measurement_temperature 293(2)
_cell_measurement_theta_max 12.5
_cell_measurement_theta_min 4.9
_cell_volume 1594.1(3)
_computing_cell_refinement 'XSCANS Ver. 2.1, (SIEMENS 1994)'
_computing_data_collection 'XSCANS Ver. 2.1, (SIEMENS 1994)'
_computing_data_reduction 'XSCANS Ver. 2.1, (SIEMENS 1994)'
_computing_molecular_graphics 'XP, SHELXTL PC Ver  4.2 (sheldrick, 1990)'
_computing_publication_material 'SHELXL-97 (Sheldrick, 1997)'
_computing_structure_refinement 'SHELXL-97 (Sheldrick, 1997)'
_computing_structure_solution 'SHELXS-97 (Sheldrick, 1990)'
_diffrn_ambient_temperature 293(2)
_diffrn_measured_fraction_theta_full 0.985
_diffrn_measured_fraction_theta_max 0.985
_diffrn_measurement_device_type 'Siemens P4/PC'
_diffrn_measurement_method \w
_diffrn_radiation_monochromator graphite
_diffrn_radiation_source 'fine-focus sealed tube'
_diffrn_radiation_type MoK\a
_diffrn_radiation_wavelength 0.71073
_diffrn_reflns_av_R_equivalents 0.0460
_diffrn_reflns_av_sigmaI/netI 0.0984
_diffrn_reflns_limit_h_max 11
_diffrn_reflns_limit_h_min 0
_diffrn_reflns_limit_k_max 11
_diffrn_reflns_limit_k_min -10
_diffrn_reflns_limit_l_max 23
_diffrn_reflns_limit_l_min -22
_diffrn_reflns_number 5899
_diffrn_reflns_theta_full 25.00
_diffrn_reflns_theta_max 25.00
_diffrn_reflns_theta_min 2.19
_diffrn_standards_decay_% <2
_diffrn_standards_interval_count 97
_diffrn_standards_number 3
_exptl_absorpt_coefficient_mu 5.722
_exptl_absorpt_correction_T_max 0.3940
_exptl_absorpt_correction_T_min 0.2325
_exptl_absorpt_correction_type psi-scan
_exptl_crystal_colour Black
_exptl_crystal_density_diffrn 1.696
_exptl_crystal_density_method 'not measured'
_exptl_crystal_description Prism
_exptl_crystal_F_000 806
_exptl_crystal_size_max 0.36
_exptl_crystal_size_mid 0.26
_exptl_crystal_size_min 0.20
_refine_diff_density_max 0.742
_refine_diff_density_min -0.447
_refine_diff_density_rms 0.098
_refine_ls_extinction_coef 0.0008(3)
_refine_ls_extinction_expression Fc^*^=kFc[1+0.001xFc^2^\l^3^/sin(2\q)]^-1/4^
_refine_ls_extinction_method SHELXL
_refine_ls_goodness_of_fit_ref 0.990
_refine_ls_hydrogen_treatment mixed
_refine_ls_matrix_type full
_refine_ls_number_parameters 341
_refine_ls_number_reflns 5545
_refine_ls_number_restraints 0
_refine_ls_restrained_S_all 0.990
_refine_ls_R_factor_all 0.1254
_refine_ls_R_factor_gt 0.0534
_refine_ls_shift/su_max 0.000
_refine_ls_shift/su_mean 0.000
_refine_ls_structure_factor_coef Fsqd
_refine_ls_weighting_details 'w=1/[\s^2^(Fo^2^)+(0.0343P)^2^+0.0000P] where P=(Fo^2^+2Fc^2^)/3'
_refine_ls_weighting_scheme calc
_refine_ls_wR_factor_gt 0.0902
_refine_ls_wR_factor_ref 0.1109
_reflns_number_gt 3024
_reflns_number_total 5545
_reflns_threshold_expression >2sigma(I)
_cod_data_source_file cg0155393_s1.cif
_cod_data_source_block 2
_cod_depositor_comments
;
The following automatic conversions were performed:

'_refine_ls_weighting_scheme' value 'calc
w=1/[\s^2^(Fo^2^)+(0.0343P)^2^+0.0000P] where P=(Fo^2^+2Fc^2^)/3' was
changed to 'calc'. New tag '_refine_ls_weighting_details' was
created. The value of the new tag was set to
'w=1/[\s^2^(Fo^2^)+(0.0343P)^2^+0.0000P] where P=(Fo^2^+2Fc^2^)/3'.

Automatic conversion script
Id: cif_fix_values 3143 2015-03-26 13:38:13Z robertas 
;
_cod_original_cell_volume 1594.07(39)
_cod_original_sg_symbol_H-M P-1
_cod_database_code 4505859
_solved_by 'Simon Hernandez-Ortega'

loop_
_symmetry_equiv_pos_as_xyz
'x, y, z'
'-x, -y, -z'

loop_
_atom_site_label
_atom_site_type_symbol
_atom_site_fract_x
_atom_site_fract_y
_atom_site_fract_z
_atom_site_U_iso_or_equiv
_atom_site_adp_type
_atom_site_occupancy
_atom_site_calc_flag
_atom_site_refinement_flags
Cu1 Cu 0.01736(11) 0.26465(11) 0.25094(5) 0.0430(3) Uani 1 d .
Br1 Br -0.06325(11) 0.17456(12) 0.16830(5) 0.0625(3) Uani 1 d .
Br2 Br -0.21412(10) 0.34999(11) 0.33151(5) 0.0592(3) Uani 1 d .
Br3 Br 0.08714(11) 0.48089(11) 0.23198(5) 0.0600(3) Uani 1 d .
Br4 Br 0.25594(11) 0.05805(12) 0.27002(5) 0.0644(3) Uani 1 d .
N1 N 0.5015(7) 0.1993(7) 0.5657(3) 0.0370(15) Uani 1 d .
N2 N 0.3277(7) 0.0992(7) 0.6692(3) 0.0416(16) Uani 1 d .
H2A H 0.423(10) 0.108(9) 0.644(5) 0.060 Uiso 1 d .
C1 C 0.3789(8) 0.2556(8) 0.5208(4) 0.0362(18) Uani 1 d .
C2 C 0.3967(10) 0.3266(10) 0.4518(4) 0.052(2) Uani 1 d .
H2 H 0.4875 0.3421 0.4333 0.060 Uiso 1 calc R
C3 C 0.2808(12) 0.3774(11) 0.4074(5) 0.063(3) Uani 1 d .
H3 H 0.2945 0.4281 0.3606 0.060 Uiso 1 calc R
C4 C 0.1505(11) 0.3525(11) 0.4328(5) 0.061(2) Uani 1 d .
H4 H 0.0751 0.3851 0.4031 0.060 Uiso 1 calc R
C5 C -0.0085(11) 0.2501(13) 0.5300(6) 0.076(3) Uani 1 d .
H5 H -0.0857 0.2876 0.5009 0.060 Uiso 1 calc R
C6 C -0.0288(11) 0.1706(14) 0.5962(6) 0.088(4) Uani 1 d .
H6 H -0.1158 0.1467 0.6107 0.060 Uiso 1 calc R
C7 C 0.0786(10) 0.1241(12) 0.6428(5) 0.066(3) Uani 1 d .
H7 H 0.0608 0.0740 0.6894 0.060 Uiso 1 calc R
C8 C 0.2126(9) 0.1519(9) 0.6202(4) 0.045(2) Uani 1 d .
C9 C 0.2409(9) 0.2299(8) 0.5504(4) 0.0398(18) Uani 1 d .
C10 C 0.1264(9) 0.2777(9) 0.5041(4) 0.047(2) Uani 1 d .
C11 C 0.5374(10) 0.3232(10) 0.5786(5) 0.055(2) Uani 1 d .
H11A H 0.4452 0.3993 0.5972 0.060 Uiso 1 calc R
H11B H 0.5807 0.3693 0.5343 0.060 Uiso 1 calc R
H11C H 0.6096 0.2818 0.6127 0.060 Uiso 1 calc R
C12 C 0.6391(10) 0.0785(10) 0.5375(5) 0.057(2) Uani 1 d .
H12A H 0.6114 -0.0002 0.5298 0.060 Uiso 1 calc R
H12B H 0.7118 0.0352 0.5714 0.060 Uiso 1 calc R
H12C H 0.6840 0.1219 0.4929 0.060 Uiso 1 calc R
C13 C 0.2762(11) 0.1821(12) 0.7295(5) 0.066(3) Uani 1 d .
H13A H 0.1783 0.1803 0.7527 0.060 Uiso 1 calc R
H13B H 0.2674 0.2864 0.7120 0.060 Uiso 1 calc R
H13C H 0.3492 0.1338 0.7633 0.060 Uiso 1 calc R
C14 C 0.3832(10) -0.0683(10) 0.6932(5) 0.061(2) Uani 1 d .
H14A H 0.2987 -0.0969 0.7176 0.060 Uiso 1 calc R
H14B H 0.4579 -0.0988 0.7253 0.060 Uiso 1 calc R
H14C H 0.4292 -0.1182 0.6523 0.060 Uiso 1 calc R
N3 N -0.5587(8) 0.5910(8) 0.1635(3) 0.0414(15) Uani 1 d .
H3A H -0.643(10) 0.626(10) 0.135(5) 0.060 Uiso 1 d .
N4 N -0.7360(7) 0.7125(7) 0.0644(3) 0.0419(16) Uani 1 d .
C15 C -0.4451(9) 0.6452(9) 0.1140(4) 0.0427(19) Uani 1 d .
C16 C -0.3049(11) 0.6070(12) 0.1346(5) 0.068(3) Uani 1 d .
H16 H -0.2826 0.5487 0.1796 0.060 Uiso 1 calc R
C17 C -0.1967(11) 0.6554(13) 0.0882(6) 0.080(3) Uani 1 d .
H17 H -0.1023 0.6309 0.1027 0.060 Uiso 1 calc R
C18 C -0.2257(11) 0.7377(12) 0.0222(6) 0.069(3) Uani 1 d .
H18 H -0.1511 0.7689 -0.0081 0.060 Uiso 1 calc R
C19 C -0.3955(12) 0.8597(11) -0.0697(5) 0.060(3) Uani 1 d .
H19 H -0.3199 0.8892 -0.1001 0.060 Uiso 1 calc R
C20 C -0.5302(13) 0.8977(12) -0.0920(5) 0.073(3) Uani 1 d .
H20 H -0.5479 0.9563 -0.1374 0.060 Uiso 1 calc R
C21 C -0.6458(11) 0.8511(11) -0.0486(4) 0.061(2) Uani 1 d .
H21 H -0.7371 0.8752 -0.0660 0.060 Uiso 1 calc R
C22 C -0.6230(10) 0.7698(9) 0.0198(4) 0.045(2) Uani 1 d .
C23 C -0.4830(9) 0.7307(9) 0.0452(4) 0.0381(18) Uani 1 d .
C24 C -0.3676(9) 0.7770(9) -0.0016(4) 0.046(2) Uani 1 d .
C25 C -0.5001(10) 0.4206(10) 0.1839(6) 0.075(3) Uani 1 d .
H25A H -0.4155 0.3861 0.2107 0.060 Uiso 1 calc R
H25B H -0.4667 0.3760 0.1413 0.060 Uiso 1 calc R
H25C H -0.5804 0.3900 0.2128 0.060 Uiso 1 calc R
C26 C -0.6173(12) 0.6664(12) 0.2263(5) 0.073(3) Uani 1 d .
H26A H -0.5380 0.6310 0.2564 0.060 Uiso 1 calc R
H26B H -0.7032 0.6423 0.2528 0.060 Uiso 1 calc R
H26C H -0.6491 0.7754 0.2109 0.060 Uiso 1 calc R
C27 C -0.7579(12) 0.6001(12) 0.0333(5) 0.069(3) Uani 1 d .
H27A H -0.6604 0.5207 0.0227 0.060 Uiso 1 calc R
H27B H -0.8037 0.6506 -0.0101 0.060 Uiso 1 calc R
H27C H -0.8238 0.5560 0.0670 0.060 Uiso 1 calc R
C28 C -0.8830(11) 0.8343(12) 0.0809(6) 0.085(4) Uani 1 d .
H28A H -0.8672 0.9065 0.1012 0.060 Uiso 1 calc R
H28B H -0.9493 0.7908 0.1147 0.060 Uiso 1 calc R
H28C H -0.9292 0.8856 0.0377 0.060 Uiso 1 calc R

loop_
_atom_site_aniso_label
_atom_site_aniso_U_11
_atom_site_aniso_U_22
_atom_site_aniso_U_33
_atom_site_aniso_U_23
_atom_site_aniso_U_13
_atom_site_aniso_U_12
Cu1 0.0376(5) 0.0486(6) 0.0428(6) -0.0096(5) -0.0022(4) -0.0170(5)
Br1 0.0634(6) 0.0804(7) 0.0559(6) -0.0277(5) -0.0045(5) -0.0319(5)
Br2 0.0479(5) 0.0711(7) 0.0578(6) -0.0218(5) 0.0117(4) -0.0249(5)
Br3 0.0593(6) 0.0610(6) 0.0660(6) -0.0012(5) -0.0091(5) -0.0342(5)
Br4 0.0470(5) 0.0637(6) 0.0651(6) -0.0017(5) -0.0084(4) -0.0085(5)
N1 0.038(3) 0.043(4) 0.039(4) -0.011(3) -0.002(3) -0.024(3)
N2 0.039(4) 0.044(4) 0.039(4) 0.000(3) -0.003(3) -0.017(3)
C1 0.039(4) 0.031(4) 0.038(4) -0.005(3) -0.004(3) -0.014(3)
C2 0.056(5) 0.051(5) 0.047(5) -0.003(4) 0.003(4) -0.027(4)
C3 0.091(8) 0.068(6) 0.037(5) 0.009(4) -0.023(5) -0.042(6)
C4 0.057(6) 0.063(6) 0.058(6) -0.007(5) -0.020(5) -0.013(5)
C5 0.050(6) 0.101(9) 0.076(7) 0.003(6) -0.029(5) -0.029(6)
C6 0.048(6) 0.121(10) 0.089(8) 0.026(7) -0.021(6) -0.045(6)
C7 0.056(6) 0.097(8) 0.046(5) 0.011(5) -0.005(4) -0.043(6)
C8 0.049(5) 0.044(5) 0.041(5) 0.002(4) -0.007(4) -0.020(4)
C9 0.040(4) 0.036(4) 0.042(5) -0.011(4) -0.002(4) -0.012(4)
C10 0.035(4) 0.048(5) 0.046(5) 0.002(4) -0.010(4) -0.009(4)
C11 0.057(5) 0.059(6) 0.059(6) -0.013(4) -0.009(4) -0.031(5)
C12 0.050(5) 0.056(6) 0.063(6) -0.020(5) -0.022(4) -0.005(4)
C13 0.069(6) 0.083(7) 0.039(5) -0.011(5) -0.003(4) -0.025(6)
C14 0.060(6) 0.054(6) 0.072(6) 0.008(5) -0.016(5) -0.031(5)
N3 0.045(4) 0.051(4) 0.030(3) 0.000(3) -0.010(3) -0.021(3)
N4 0.033(3) 0.036(4) 0.052(4) -0.010(3) -0.010(3) -0.004(3)
C15 0.043(5) 0.043(5) 0.045(5) -0.002(4) -0.003(4) -0.023(4)
C16 0.066(6) 0.086(7) 0.060(6) 0.020(5) -0.026(5) -0.048(6)
C17 0.052(6) 0.108(9) 0.088(8) 0.008(7) -0.023(6) -0.045(6)
C18 0.064(6) 0.083(8) 0.068(7) 0.004(6) -0.004(5) -0.048(6)
C19 0.078(7) 0.066(6) 0.043(5) -0.010(5) 0.006(5) -0.040(6)
C20 0.101(9) 0.079(7) 0.042(5) 0.022(5) -0.023(6) -0.050(7)
C21 0.073(6) 0.074(7) 0.039(5) 0.009(5) -0.020(4) -0.035(5)
C22 0.054(5) 0.039(5) 0.040(5) -0.008(4) -0.002(4) -0.017(4)
C23 0.049(5) 0.042(5) 0.029(4) -0.008(3) -0.004(3) -0.023(4)
C24 0.050(5) 0.048(5) 0.043(5) -0.009(4) 0.002(4) -0.025(4)
C25 0.049(6) 0.044(6) 0.118(9) 0.020(6) -0.022(6) -0.018(5)
C26 0.092(8) 0.095(8) 0.044(5) -0.023(5) -0.003(5) -0.045(7)
C27 0.085(7) 0.098(8) 0.051(6) -0.019(5) 0.004(5) -0.062(7)
C28 0.054(6) 0.067(7) 0.084(8) 0.012(6) 0.001(5) 0.008(5)

loop_
_atom_type_symbol
_atom_type_description
_atom_type_scat_dispersion_real
_atom_type_scat_dispersion_imag
_atom_type_scat_source
C C 0.0033 0.0016 'International Tables Vol C Tables 4.2.6.8 and 6.1.1.4'
H H 0.0000 0.0000 'International Tables Vol C Tables 4.2.6.8 and 6.1.1.4'
N N 0.0061 0.0033 'International Tables Vol C Tables 4.2.6.8 and 6.1.1.4'
Cu Cu 0.3201 1.2651 'International Tables Vol C Tables 4.2.6.8 and 6.1.1.4'
Br Br -0.2901 2.4595 'International Tables Vol C Tables 4.2.6.8 and 6.1.1.4'

loop_
_geom_angle_atom_site_label_1
_geom_angle_atom_site_label_2
_geom_angle_atom_site_label_3
_geom_angle
Br4 Cu1 Br3 101.44(5)
Br4 Cu1 Br2 130.56(6)
Br3 Cu1 Br2 98.99(5)
Br4 Cu1 Br1 99.63(5)
Br3 Cu1 Br1 129.32(6)
Br2 Cu1 Br1 101.17(5)
C1 N1 C11 112.8(6)
C1 N1 C12 111.9(6)
C11 N1 C12 111.8(6)
C1 N1 H2A 101(3)
C11 N1 H2A 112(3)
C12 N1 H2A 106(3)
C8 N2 C13 112.9(7)
C8 N2 C14 111.6(7)
C13 N2 C14 112.2(7)
C8 N2 H2A 111(5)
C13 N2 H2A 109(5)
C14 N2 H2A 99(5)
C2 C1 C9 120.4(8)
C2 C1 N1 121.0(7)
C9 C1 N1 118.5(6)
C1 C2 C3 121.5(8)
C1 C2 H2 119.3
C3 C2 H2 119.3
C4 C3 C2 120.0(8)
C4 C3 H3 120.0
C2 C3 H3 120.0
C3 C4 C10 121.0(9)
C3 C4 H4 119.5
C10 C4 H4 119.5
C6 C5 C10 121.4(9)
C6 C5 H5 119.3
C10 C5 H5 119.3
C5 C6 C7 120.6(9)
C5 C6 H6 119.7
C7 C6 H6 119.7
C6 C7 C8 120.1(9)
C6 C7 H7 120.0
C8 C7 H7 120.0
C7 C8 C9 121.1(8)
C7 C8 N2 119.9(7)
C9 C8 N2 119.0(7)
C8 C9 C1 125.2(7)
C8 C9 C10 117.1(7)
C1 C9 C10 117.5(7)
C5 C10 C4 120.8(8)
C5 C10 C9 119.6(8)
C4 C10 C9 119.6(7)
N1 C11 H11A 109.5
N1 C11 H11B 109.5
H11A C11 H11B 109.5
N1 C11 H11C 109.5
H11A C11 H11C 109.5
H11B C11 H11C 109.5
N1 C12 H12A 109.5
N1 C12 H12B 109.5
H12A C12 H12B 109.5
N1 C12 H12C 109.5
H12A C12 H12C 109.5
H12B C12 H12C 109.5
N2 C13 H13A 109.5
N2 C13 H13B 109.5
H13A C13 H13B 109.5
N2 C13 H13C 109.5
H13A C13 H13C 109.5
H13B C13 H13C 109.5
N2 C14 H14A 109.5
N2 C14 H14B 109.5
H14A C14 H14B 109.5
N2 C14 H14C 109.5
H14A C14 H14C 109.5
H14B C14 H14C 109.5
C26 N3 C15 111.8(7)
C26 N3 C25 112.2(7)
C15 N3 C25 112.3(6)
C26 N3 H3A 108(5)
C15 N3 H3A 103(5)
C25 N3 H3A 109(5)
C22 N4 C28 113.1(7)
C22 N4 C27 112.2(6)
C28 N4 C27 110.3(8)
C22 N4 H3A 98(3)
C28 N4 H3A 113(3)
C27 N4 H3A 110(3)
C16 C15 C23 122.2(7)
C16 C15 N3 119.2(7)
C23 C15 N3 118.5(7)
C15 C16 C17 119.7(9)
C15 C16 H16 120.2
C17 C16 H16 120.2
C18 C17 C16 121.1(9)
C18 C17 H17 119.5
C16 C17 H17 119.5
C17 C18 C24 121.0(9)
C17 C18 H18 119.5
C24 C18 H18 119.5
C20 C19 C24 120.5(8)
C20 C19 H19 119.7
C24 C19 H19 119.7
C19 C20 C21 121.6(9)
C19 C20 H20 119.2
C21 C20 H20 119.2
C22 C21 C20 119.6(9)
C22 C21 H21 120.2
C20 C21 H21 120.2
C21 C22 C23 119.9(8)
C21 C22 N4 121.0(8)
C23 C22 N4 118.9(7)
C22 C23 C15 125.1(7)
C22 C23 C24 118.5(7)
C15 C23 C24 116.4(7)
C19 C24 C18 120.5(8)
C19 C24 C23 119.9(8)
C18 C24 C23 119.6(8)
N3 C25 H25A 109.5
N3 C25 H25B 109.5
H25A C25 H25B 109.5
N3 C25 H25C 109.5
H25A C25 H25C 109.5
H25B C25 H25C 109.5
N3 C26 H26A 109.5
N3 C26 H26B 109.5
H26A C26 H26B 109.5
N3 C26 H26C 109.5
H26A C26 H26C 109.5
H26B C26 H26C 109.5
N4 C27 H27A 109.5
N4 C27 H27B 109.5
H27A C27 H27B 109.5
N4 C27 H27C 109.5
H27A C27 H27C 109.5
H27B C27 H27C 109.5
N4 C28 H28A 109.5
N4 C28 H28B 109.5
H28A C28 H28B 109.5
N4 C28 H28C 109.5
H28A C28 H28C 109.5
H28B C28 H28C 109.5

loop_
_geom_bond_atom_site_label_1
_geom_bond_atom_site_label_2
_geom_bond_distance
Cu1 Br4 2.3818(14)
Cu1 Br3 2.3834(14)
Cu1 Br2 2.3945(12)
Cu1 Br1 2.3951(14)
N1 C1 1.461(10)
N1 C11 1.471(10)
N1 C12 1.471(10)
N1 H2A 1.75(9)
N2 C8 1.465(11)
N2 C13 1.467(11)
N2 C14 1.472(10)
N2 H2A 0.97(9)
C1 C2 1.355(11)
C1 C9 1.427(10)
C2 C3 1.410(13)
C2 H2 0.9300
C3 C4 1.344(13)
C3 H3 0.9300
C4 C10 1.413(12)
C4 H4 0.9300
C5 C6 1.344(14)
C5 C10 1.398(13)
C5 H5 0.9300
C6 C7 1.384(14)
C6 H6 0.9300
C7 C8 1.387(12)
C7 H7 0.9300
C8 C9 1.409(11)
C9 C10 1.430(11)
C11 H11A 0.9600
C11 H11B 0.9600
C11 H11C 0.9600
C12 H12A 0.9600
C12 H12B 0.9600
C12 H12C 0.9600
C13 H13A 0.9600
C13 H13B 0.9600
C13 H13C 0.9600
C14 H14A 0.9600
C14 H14B 0.9600
C14 H14C 0.9600
N3 C26 1.466(10)
N3 C15 1.473(9)
N3 C25 1.491(11)
N3 H3A 0.98(9)
N4 C22 1.450(10)
N4 C28 1.459(10)
N4 C27 1.474(11)
N4 H3A 1.65(9)
C15 C16 1.369(12)
C15 C23 1.421(11)
C16 C17 1.383(13)
C16 H16 0.9300
C17 C18 1.349(14)
C17 H17 0.9300
C18 C24 1.410(13)
C18 H18 0.9300
C19 C20 1.336(14)
C19 C24 1.383(12)
C19 H19 0.9300
C20 C21 1.407(13)
C20 H20 0.9300
C21 C22 1.377(12)
C21 H21 0.9300
C22 C23 1.409(11)
C23 C24 1.428(11)
C25 H25A 0.9600
C25 H25B 0.9600
C25 H25C 0.9600
C26 H26A 0.9600
C26 H26B 0.9600
C26 H26C 0.9600
C27 H27A 0.9600
C27 H27B 0.9600
C27 H27C 0.9600
C28 H28A 0.9600
C28 H28B 0.9600
C28 H28C 0.9600

loop_
_geom_hbond_atom_site_label_D
_geom_hbond_atom_site_label_H
_geom_hbond_atom_site_label_A
_geom_hbond_distance_DH
_geom_hbond_distance_HA
_geom_hbond_distance_DA
_geom_hbond_angle_DHA
N2 H2A N1 0.97(9) 1.75(9) 2.589(9) 143(8)
N3 H3A N4 0.98(9) 1.65(9) 2.579(9) 157(8)
